data_7034881
loop_
_publ_author_name
'Z\'amostn\'a, Lada'
'Sander, Stefan'
'Braun, Thomas'
'Laubenstein, Reik'
'Braun, Beatrice'
'Herrmann, Roy'
'Kl\"aring, Paul'

_publ_section_title
;
 Synthesis and structure of rhodium(i) silyl carbonyl complexes:
 photochemical C-F and C-H bond activation of fluorinated aromatic
 compounds.
;
_journal_issue 20
_journal_name_full 'Dalton transactions (Cambridge, England : 2003)'
_journal_page_first 9450
_journal_page_last 9469
_journal_paper_doi 10.1039/c5dt00819k
_journal_volume 44
_journal_year 2015
_chemical_formula_moiety 'C32 H68 O2 P4 Rh2'
_chemical_formula_sum 'C32 H68 O2 P4 Rh2'
_chemical_formula_weight 814.56
_chemical_name_systematic
; 
 ? 
;
_space_group_IT_number 14
_symmetry_cell_setting monoclinic
_symmetry_space_group_name_Hall '-P 2ybc'
_symmetry_space_group_name_H-M 'P 1 21/c 1'
_atom_sites_solution_hydrogens geom
_atom_sites_solution_primary direct
_atom_sites_solution_secondary difmap
_audit_creation_method SHELXL-97
_audit_update_record
;
2015-02-17 deposited with the CCDC.
2015-04-17 downloaded from the CCDC.
;
_cell_angle_alpha 90.00
_cell_angle_beta 91.731(2)
_cell_angle_gamma 90.00
_cell_formula_units_Z 4
_cell_length_a 20.9572(6)
_cell_length_b 9.8967(3)
_cell_length_c 18.3696(6)
_cell_measurement_reflns_used 41308
_cell_measurement_temperature 100(2)
_cell_measurement_theta_max 27.09
_cell_measurement_theta_min 2.21
_cell_volume 3808.2(2)
_computing_cell_refinement 'X-AREA (Stoe & Cie, 2002)'
_computing_data_collection 'X-AREA (Stoe & Cie, 2002)'
_computing_data_reduction 'X-RED (Stoe & Cie, 2002)'
_computing_molecular_graphics 'PLATON, 1990'
_computing_publication_material 'PLATON, 1990'
_computing_structure_refinement 'SHELXL97 (Sheldrick, 1997)'
_computing_structure_solution 'SHELXS97 (Sheldrick, 1997)'
_diffrn_ambient_temperature 100(2)
_diffrn_measured_fraction_theta_full 0.988
_diffrn_measured_fraction_theta_max 0.988
_diffrn_measurement_device_type 'STOE IPDS2theta'
_diffrn_measurement_method 'rotation method'
_diffrn_radiation_monochromator graphite
_diffrn_radiation_source 'fine-focus sealed tube'
_diffrn_radiation_type MoK\a
_diffrn_radiation_wavelength 0.71073
_diffrn_reflns_av_R_equivalents 0.0736
_diffrn_reflns_av_sigmaI/netI 0.0506
_diffrn_reflns_limit_h_max 26
_diffrn_reflns_limit_h_min -24
_diffrn_reflns_limit_k_max 12
_diffrn_reflns_limit_k_min -12
_diffrn_reflns_limit_l_max 23
_diffrn_reflns_limit_l_min -23
_diffrn_reflns_number 29494
_diffrn_reflns_theta_full 26.82
_diffrn_reflns_theta_max 26.82
_diffrn_reflns_theta_min 2.22
_diffrn_standards_decay_% 'no decay'
_exptl_absorpt_coefficient_mu 1.060
_exptl_absorpt_correction_T_max 0.9014
_exptl_absorpt_correction_T_min 0.6301
_exptl_absorpt_correction_type multi-scan
_exptl_absorpt_process_details 'Spek, 2003'
_exptl_crystal_colour red
_exptl_crystal_density_diffrn 1.421
_exptl_crystal_density_method 'not measured'
_exptl_crystal_description plate
_exptl_crystal_F_000 1704
_exptl_crystal_size_max 0.48
_exptl_crystal_size_mid 0.38
_exptl_crystal_size_min 0.10
_refine_diff_density_max 1.307
_refine_diff_density_min -0.880
_refine_diff_density_rms 0.101
_refine_ls_extinction_coef 0.0032(2)
_refine_ls_extinction_expression Fc^*^=kFc[1+0.001xFc^2^\l^3^/sin(2\q)]^-1/4^
_refine_ls_extinction_method SHELXL
_refine_ls_goodness_of_fit_ref 1.053
_refine_ls_hydrogen_treatment constr
_refine_ls_matrix_type full
_refine_ls_number_parameters 378
_refine_ls_number_reflns 8063
_refine_ls_number_restraints 0
_refine_ls_restrained_S_all 1.053
_refine_ls_R_factor_all 0.0433
_refine_ls_R_factor_gt 0.0331
_refine_ls_shift/su_max 0.001
_refine_ls_shift/su_mean 0.000
_refine_ls_structure_factor_coef Fsqd
_refine_ls_weighting_details 'calc w=1/[\s^2^(Fo^2^)+(0.0443P)^2^+0.0000P] where P=(Fo^2^+2Fc^2^)/3'
_refine_ls_weighting_scheme calc
_refine_ls_wR_factor_gt 0.0793
_refine_ls_wR_factor_ref 0.0825
_reflns_number_gt 6801
_reflns_number_total 8063
_reflns_threshold_expression >2sigma(I)
_cod_data_source_file c5dt00819k2.cif
_cod_data_source_block lz151
_cod_depositor_comments
;
The following automatic conversions were performed:

'_symmetry_cell_setting' value 'MONOCLINIC' changed to 'monoclinic'
according to
/usr/data/users/saulius/crontab/automatic-downloads/rss-feeds/RSC/lib/dictionaries/cif_core.dic
dictionary named 'cif_core.dic' version 2.4.2 from 2011-04-26.

Automatic conversion script
Id: cif_fix_values 3271 2015-04-21 07:52:19Z andrius 

 Adding full bibliography for 7034874--7034883.cif.
;
_cod_original_sg_symbol_H-M P21/c
_cod_database_code 7034881

loop_
_symmetry_equiv_pos_as_xyz
'x, y, z'
'-x, y+1/2, -z+1/2'
'-x, -y, -z'
'x, -y-1/2, z-1/2'

loop_
_atom_site_label
_atom_site_type_symbol
_atom_site_fract_x
_atom_site_fract_y
_atom_site_fract_z
_atom_site_U_iso_or_equiv
_atom_site_adp_type
_atom_site_occupancy
_atom_site_symmetry_multiplicity
_atom_site_calc_flag
_atom_site_refinement_flags
Rh1 Rh 0.191842(10) 0.97401(2) 0.356542(11) 0.01648(7) Uani 1 1 d .
Rh2 Rh 0.306211(10) 0.92193(2) 0.305051(11) 0.01657(7) Uani 1 1 d .
P1 P 0.35334(4) 0.91270(7) 0.19477(4) 0.02011(16) Uani 1 1 d .
P2 P 0.39779(4) 0.89032(8) 0.37193(4) 0.02045(16) Uani 1 1 d .
P3 P 0.15353(3) 1.17849(7) 0.39678(4) 0.01989(16) Uani 1 1 d .
P4 P 0.09926(3) 0.85438(7) 0.36395(4) 0.01784(15) Uani 1 1 d .
O1 O 0.25717(10) 0.7313(2) 0.41767(13) 0.0335(5) Uani 1 1 d .
O2 O 0.21214(11) 1.0928(2) 0.21493(12) 0.0319(5) Uani 1 1 d .
C1 C 0.44086(15) 0.8945(4) 0.19264(18) 0.0324(7) Uani 1 1 d .
H1A H 0.4512 0.7969 0.1923 0.039 Uiso 1 1 calc R
H1B H 0.4555 0.9334 0.1464 0.039 Uiso 1 1 calc R
C2 C 0.47832(18) 0.9600(5) 0.2548(2) 0.0441(9) Uani 1 1 d .
H2A H 0.5236 0.9648 0.2413 0.053 Uiso 1 1 calc R
H2B H 0.4629 1.0539 0.2600 0.053 Uiso 1 1 calc R
C3 C 0.47524(15) 0.8922(4) 0.32721(18) 0.0322(7) Uani 1 1 d .
H3A H 0.5067 0.9367 0.3606 0.039 Uiso 1 1 calc R
H3B H 0.4892 0.7974 0.3213 0.039 Uiso 1 1 calc R
C4 C 0.40689(14) 0.7374(3) 0.42963(16) 0.0243(6) Uani 1 1 d .
H4A H 0.3693 0.7352 0.4619 0.029 Uiso 1 1 calc R
C5 C 0.46662(16) 0.7349(4) 0.47957(18) 0.0324(7) Uani 1 1 d .
H5A H 0.4688 0.6486 0.5057 0.049 Uiso 1 1 calc R
H5B H 0.4647 0.8092 0.5147 0.049 Uiso 1 1 calc R
H5C H 0.5046 0.7452 0.4503 0.049 Uiso 1 1 calc R
C6 C 0.40280(18) 0.6099(3) 0.38219(17) 0.0325(7) Uani 1 1 d .
H6A H 0.4395 0.6068 0.3504 0.049 Uiso 1 1 calc R
H6B H 0.3632 0.6118 0.3524 0.049 Uiso 1 1 calc R
H6C H 0.4031 0.5297 0.4135 0.049 Uiso 1 1 calc R
C7 C 0.40904(15) 1.0311(3) 0.43775(16) 0.0252(6) Uani 1 1 d .
H7 H 0.4523 1.0217 0.4616 0.030 Uiso 1 1 calc R
C8 C 0.40592(17) 1.1673(3) 0.39886(18) 0.0315(7) Uani 1 1 d .
H8A H 0.3649 1.1756 0.3721 0.047 Uiso 1 1 calc R
H8B H 0.4408 1.1736 0.3647 0.047 Uiso 1 1 calc R
H8C H 0.4100 1.2402 0.4348 0.047 Uiso 1 1 calc R
C9 C 0.35958(18) 1.0262(3) 0.49674(17) 0.0324(7) Uani 1 1 d .
H9A H 0.3672 1.1007 0.5311 0.049 Uiso 1 1 calc R
H9B H 0.3630 0.9399 0.5228 0.049 Uiso 1 1 calc R
H9C H 0.3167 1.0349 0.4744 0.049 Uiso 1 1 calc R
C10 C 0.32764(16) 0.7656(3) 0.13898(16) 0.0262(6) Uani 1 1 d .
H10 H 0.3565 0.7580 0.0968 0.031 Uiso 1 1 calc R
C11 C 0.25916(17) 0.7828(4) 0.10919(18) 0.0337(7) Uani 1 1 d .
H11A H 0.2438 0.6968 0.0889 0.051 Uiso 1 1 calc R
H11B H 0.2582 0.8518 0.0709 0.051 Uiso 1 1 calc R
H11C H 0.2316 0.8108 0.1487 0.051 Uiso 1 1 calc R
C12 C 0.33321(19) 0.6360(3) 0.18354(18) 0.0356(8) Uani 1 1 d .
H12A H 0.3047 0.6411 0.2248 0.053 Uiso 1 1 calc R
H12B H 0.3774 0.6248 0.2017 0.053 Uiso 1 1 calc R
H12C H 0.3211 0.5586 0.1528 0.053 Uiso 1 1 calc R
C13 C 0.33717(16) 1.0584(3) 0.13373(16) 0.0253(6) Uani 1 1 d .
H13 H 0.2896 1.0653 0.1285 0.030 Uiso 1 1 calc R
C14 C 0.35949(18) 1.1904(3) 0.16989(19) 0.0347(8) Uani 1 1 d .
H14A H 0.4062 1.1949 0.1702 0.052 Uiso 1 1 calc R
H14B H 0.3449 1.1933 0.2201 0.052 Uiso 1 1 calc R
H14C H 0.3416 1.2673 0.1426 0.052 Uiso 1 1 calc R
C15 C 0.36138(18) 1.0470(3) 0.05662(17) 0.0328(7) Uani 1 1 d .
H15A H 0.3463 1.1246 0.0278 0.049 Uiso 1 1 calc R
H15B H 0.3452 0.9634 0.0342 0.049 Uiso 1 1 calc R
H15C H 0.4082 1.0456 0.0583 0.049 Uiso 1 1 calc R
C16 C 0.25226(13) 0.8257(3) 0.37923(16) 0.0219(6) Uani 1 1 d .
C17 C 0.23328(14) 1.0315(3) 0.26561(16) 0.0222(6) Uani 1 1 d .
C18 C 0.06836(14) 1.1810(3) 0.42019(16) 0.0227(6) Uani 1 1 d .
H18A H 0.0647 1.1496 0.4711 0.027 Uiso 1 1 calc R
H18B H 0.0530 1.2756 0.4180 0.027 Uiso 1 1 calc R
C19 C 0.02453(14) 1.0945(3) 0.37119(17) 0.0232(6) Uani 1 1 d .
H19A H -0.0198 1.1276 0.3752 0.028 Uiso 1 1 calc R
H19B H 0.0369 1.1071 0.3200 0.028 Uiso 1 1 calc R
C20 C 0.02577(14) 0.9437(3) 0.38857(17) 0.0230(6) Uani 1 1 d .
H20A H -0.0109 0.9002 0.3627 0.028 Uiso 1 1 calc R
H20B H 0.0198 0.9321 0.4415 0.028 Uiso 1 1 calc R
C21 C 0.07639(14) 0.7835(3) 0.27325(16) 0.0224(6) Uani 1 1 d .
H21 H 0.0355 0.7326 0.2777 0.027 Uiso 1 1 calc R
C22 C 0.12764(16) 0.6850(3) 0.24937(17) 0.0291(7) Uani 1 1 d .
H22A H 0.1165 0.6509 0.2005 0.044 Uiso 1 1 calc R
H22B H 0.1305 0.6092 0.2837 0.044 Uiso 1 1 calc R
H22C H 0.1689 0.7315 0.2485 0.044 Uiso 1 1 calc R
C23 C 0.06598(16) 0.8952(3) 0.21656(17) 0.0273(7) Uani 1 1 d .
H23A H 0.1046 0.9505 0.2141 0.041 Uiso 1 1 calc R
H23B H 0.0301 0.9521 0.2304 0.041 Uiso 1 1 calc R
H23C H 0.0566 0.8545 0.1688 0.041 Uiso 1 1 calc R
C24 C 0.09802(14) 0.7045(3) 0.42424(16) 0.0218(6) Uani 1 1 d .
H24 H 0.1343 0.6455 0.4099 0.026 Uiso 1 1 calc R
C25 C 0.03760(15) 0.6178(3) 0.41770(18) 0.0311(7) Uani 1 1 d .
H25A H 0.0412 0.5418 0.4518 0.047 Uiso 1 1 calc R
H25B H 0.0326 0.5832 0.3679 0.047 Uiso 1 1 calc R
H25C H 0.0004 0.6728 0.4293 0.047 Uiso 1 1 calc R
C26 C 0.11148(16) 0.7458(3) 0.50311(16) 0.0287(7) Uani 1 1 d .
H26A H 0.0760 0.8007 0.5202 0.043 Uiso 1 1 calc R
H26B H 0.1510 0.7985 0.5064 0.043 Uiso 1 1 calc R
H26C H 0.1160 0.6647 0.5334 0.043 Uiso 1 1 calc R
C27 C 0.19365(15) 1.2281(3) 0.48414(16) 0.0268(6) Uani 1 1 d .
H27 H 0.2399 1.2412 0.4741 0.032 Uiso 1 1 calc R
C28 C 0.18985(17) 1.1142(3) 0.53999(18) 0.0325(7) Uani 1 1 d .
H28A H 0.2153 1.1382 0.5837 0.049 Uiso 1 1 calc R
H28B H 0.2065 1.0306 0.5191 0.049 Uiso 1 1 calc R
H28C H 0.1453 1.1007 0.5530 0.049 Uiso 1 1 calc R
C29 C 0.16974(18) 1.3606(4) 0.51636(19) 0.0375(8) Uani 1 1 d .
H29A H 0.1235 1.3555 0.5221 0.056 Uiso 1 1 calc R
H29B H 0.1796 1.4355 0.4836 0.056 Uiso 1 1 calc R
H29C H 0.1908 1.3759 0.5640 0.056 Uiso 1 1 calc R
C30 C 0.15864(15) 1.3344(3) 0.34085(17) 0.0261(6) Uani 1 1 d .
H30 H 0.1402 1.4104 0.3693 0.031 Uiso 1 1 calc R
C31 C 0.11811(16) 1.3183(3) 0.27040(17) 0.0287(7) Uani 1 1 d .
H31A H 0.1271 1.3930 0.2372 0.043 Uiso 1 1 calc R
H31B H 0.0727 1.3191 0.2819 0.043 Uiso 1 1 calc R
H31C H 0.1286 1.2324 0.2471 0.043 Uiso 1 1 calc R
C32 C 0.22820(16) 1.3692(3) 0.32664(19) 0.0315(7) Uani 1 1 d .
H32A H 0.2486 1.2925 0.3029 0.047 Uiso 1 1 calc R
H32B H 0.2507 1.3888 0.3730 0.047 Uiso 1 1 calc R
H32C H 0.2299 1.4486 0.2949 0.047 Uiso 1 1 calc R

loop_
_atom_site_aniso_label
_atom_site_aniso_U_11
_atom_site_aniso_U_22
_atom_site_aniso_U_33
_atom_site_aniso_U_23
_atom_site_aniso_U_13
_atom_site_aniso_U_12
Rh1 0.01114(11) 0.01743(12) 0.02085(12) -0.00009(8) 0.00027(8) 0.00041(8)
Rh2 0.01134(11) 0.02005(12) 0.01828(12) 0.00002(8) -0.00011(8) -0.00000(8)
P1 0.0156(3) 0.0248(4) 0.0200(3) -0.0005(3) 0.0016(3) -0.0014(3)
P2 0.0125(3) 0.0269(4) 0.0218(3) -0.0002(3) -0.0013(3) 0.0014(3)
P3 0.0148(3) 0.0184(3) 0.0264(4) -0.0014(3) -0.0002(3) 0.0013(3)
P4 0.0122(3) 0.0185(3) 0.0228(3) 0.0000(3) 0.0001(3) 0.0004(3)
O1 0.0191(11) 0.0358(12) 0.0456(13) 0.0198(11) 0.0016(10) 0.0032(10)
O2 0.0283(12) 0.0409(13) 0.0266(11) 0.0091(10) 0.0030(10) 0.0113(10)
C1 0.0168(15) 0.048(2) 0.0321(16) -0.0027(15) 0.0022(13) -0.0002(14)
C2 0.0237(17) 0.071(3) 0.0378(19) 0.0102(19) 0.0018(15) -0.0054(18)
C3 0.0179(15) 0.048(2) 0.0310(16) 0.0009(14) -0.0005(13) -0.0002(14)
C4 0.0189(14) 0.0292(15) 0.0246(14) 0.0012(12) -0.0010(12) 0.0054(12)
C5 0.0217(16) 0.0438(19) 0.0316(16) 0.0085(14) -0.0028(14) 0.0030(14)
C6 0.0390(19) 0.0309(16) 0.0278(16) -0.0004(13) 0.0030(15) 0.0103(15)
C7 0.0208(15) 0.0273(15) 0.0272(15) 0.0001(12) -0.0052(12) -0.0014(12)
C8 0.0340(18) 0.0296(16) 0.0306(16) -0.0004(13) -0.0041(14) -0.0056(14)
C9 0.042(2) 0.0291(16) 0.0263(15) -0.0045(13) 0.0030(15) -0.0003(15)
C10 0.0313(17) 0.0279(15) 0.0194(13) -0.0045(12) -0.0002(12) -0.0011(13)
C11 0.0326(18) 0.0397(18) 0.0283(16) -0.0058(14) -0.0064(14) -0.0087(15)
C12 0.050(2) 0.0266(16) 0.0304(16) -0.0016(14) 0.0009(16) -0.0032(15)
C13 0.0240(15) 0.0273(15) 0.0247(14) 0.0032(12) 0.0034(12) -0.0025(13)
C14 0.041(2) 0.0276(16) 0.0359(17) 0.0039(13) 0.0048(16) -0.0063(15)
C15 0.041(2) 0.0319(16) 0.0259(15) 0.0058(13) 0.0060(14) -0.0027(15)
C16 0.0110(13) 0.0282(15) 0.0265(14) -0.0017(12) 0.0025(11) -0.0005(11)
C17 0.0162(14) 0.0249(14) 0.0257(14) -0.0012(12) 0.0012(12) 0.0021(12)
C18 0.0186(14) 0.0221(14) 0.0276(14) -0.0032(11) 0.0030(12) 0.0040(11)
C19 0.0155(14) 0.0227(14) 0.0312(15) -0.0017(12) -0.0006(12) 0.0038(11)
C20 0.0155(14) 0.0243(14) 0.0293(15) 0.0006(12) 0.0023(12) -0.0012(11)
C21 0.0187(14) 0.0215(13) 0.0268(14) 0.0005(12) -0.0032(12) -0.0025(11)
C22 0.0305(17) 0.0287(16) 0.0278(15) -0.0040(12) -0.0048(14) 0.0037(13)
C23 0.0265(16) 0.0263(15) 0.0286(15) 0.0012(12) -0.0052(13) -0.0034(13)
C24 0.0184(14) 0.0195(13) 0.0276(14) -0.0006(11) 0.0021(12) 0.0011(11)
C25 0.0243(16) 0.0296(16) 0.0395(18) 0.0064(14) 0.0011(14) -0.0058(13)
C26 0.0284(16) 0.0322(16) 0.0253(15) 0.0040(13) 0.0002(13) 0.0033(13)
C27 0.0221(15) 0.0281(15) 0.0299(15) -0.0037(13) -0.0047(13) 0.0024(12)
C28 0.0307(18) 0.0367(17) 0.0296(16) -0.0025(14) -0.0058(14) 0.0031(14)
C29 0.039(2) 0.0343(17) 0.0380(18) -0.0137(15) -0.0125(16) 0.0031(16)
C30 0.0221(15) 0.0213(14) 0.0350(16) -0.0004(12) 0.0003(13) 0.0004(12)
C31 0.0270(16) 0.0240(15) 0.0350(16) 0.0068(13) -0.0017(14) 0.0046(13)
C32 0.0249(16) 0.0257(15) 0.0441(19) 0.0028(14) 0.0027(14) -0.0039(13)

loop_
_atom_type_symbol
_atom_type_description
_atom_type_scat_dispersion_real
_atom_type_scat_dispersion_imag
_atom_type_scat_source
C C 0.0033 0.0016 'International Tables Vol C Tables 4.2.6.8 and 6.1.1.4'
H H 0.0000 0.0000 'International Tables Vol C Tables 4.2.6.8 and 6.1.1.4'
O O 0.0106 0.0060 'International Tables Vol C Tables 4.2.6.8 and 6.1.1.4'
P P 0.1023 0.0942 'International Tables Vol C Tables 4.2.6.8 and 6.1.1.4'
Rh Rh -1.1178 0.9187 'International Tables Vol C Tables 4.2.6.8 and 6.1.1.4'

loop_
_geom_angle_atom_site_label_1
_geom_angle_atom_site_label_2
_geom_angle_atom_site_label_3
_geom_angle
C16 Rh1 C17 95.52(12)
C16 Rh1 P4 98.21(9)
C17 Rh1 P4 126.33(9)
C16 Rh1 P3 144.24(9)
C17 Rh1 P3 100.56(9)
P4 Rh1 P3 97.55(3)
C16 Rh1 Rh2 49.50(9)
C17 Rh1 Rh2 48.25(8)
P4 Rh1 Rh2 134.40(2)
P3 Rh1 Rh2 127.69(2)
C17 Rh2 C16 93.59(12)
C17 Rh2 P2 154.03(9)
C16 Rh2 P2 92.92(8)
C17 Rh2 P1 92.68(9)
C16 Rh2 P1 147.18(8)
P2 Rh2 P1 95.36(3)
C17 Rh2 Rh1 48.14(9)
C16 Rh2 Rh1 47.59(8)
P2 Rh2 Rh1 126.30(2)
P1 Rh2 Rh1 138.07(2)
C1 P1 C10 100.61(15)
C1 P1 C13 103.12(16)
C10 P1 C13 103.45(14)
C1 P1 Rh2 118.69(11)
C10 P1 Rh2 113.35(11)
C13 P1 Rh2 115.48(10)
C3 P2 C4 100.75(15)
C3 P2 C7 100.76(15)
C4 P2 C7 103.39(13)
C3 P2 Rh2 119.97(10)
C4 P2 Rh2 119.52(10)
C7 P2 Rh2 109.77(10)
C18 P3 C27 102.17(14)
C18 P3 C30 100.92(14)
C27 P3 C30 103.08(14)
C18 P3 Rh1 115.73(9)
C27 P3 Rh1 110.87(10)
C30 P3 Rh1 121.65(10)
C20 P4 C24 102.13(14)
C20 P4 C21 101.89(14)
C24 P4 C21 103.07(13)
C20 P4 Rh1 118.97(10)
C24 P4 Rh1 118.62(10)
C21 P4 Rh1 109.85(10)
C2 C1 P1 115.9(3)
C2 C1 H1A 108.3
P1 C1 H1A 108.3
C2 C1 H1B 108.3
P1 C1 H1B 108.3
H1A C1 H1B 107.4
C3 C2 C1 116.4(3)
C3 C2 H2A 108.2
C1 C2 H2A 108.2
C3 C2 H2B 108.2
C1 C2 H2B 108.2
H2A C2 H2B 107.3
C2 C3 P2 117.7(2)
C2 C3 H3A 107.9
P2 C3 H3A 107.9
C2 C3 H3B 107.9
P2 C3 H3B 107.9
H3A C3 H3B 107.2
C5 C4 C6 111.0(3)
C5 C4 P2 115.1(2)
C6 C4 P2 110.1(2)
C5 C4 H4A 106.7
C6 C4 H4A 106.7
P2 C4 H4A 106.7
C4 C5 H5A 109.5
C4 C5 H5B 109.5
H5A C5 H5B 109.5
C4 C5 H5C 109.5
H5A C5 H5C 109.5
H5B C5 H5C 109.5
C4 C6 H6A 109.5
C4 C6 H6B 109.5
H6A C6 H6B 109.5
C4 C6 H6C 109.5
H6A C6 H6C 109.5
H6B C6 H6C 109.5
C9 C7 C8 109.9(3)
C9 C7 P2 111.4(2)
C8 C7 P2 110.8(2)
C9 C7 H7 108.2
C8 C7 H7 108.2
P2 C7 H7 108.2
C7 C8 H8A 109.5
C7 C8 H8B 109.5
H8A C8 H8B 109.5
C7 C8 H8C 109.5
H8A C8 H8C 109.5
H8B C8 H8C 109.5
C7 C9 H9A 109.5
C7 C9 H9B 109.5
H9A C9 H9B 109.5
C7 C9 H9C 109.5
H9A C9 H9C 109.5
H9B C9 H9C 109.5
C12 C10 C11 110.0(3)
C12 C10 P1 110.4(2)
C11 C10 P1 111.4(2)
C12 C10 H10 108.3
C11 C10 H10 108.3
P1 C10 H10 108.3
C10 C11 H11A 109.5
C10 C11 H11B 109.5
H11A C11 H11B 109.5
C10 C11 H11C 109.5
H11A C11 H11C 109.5
H11B C11 H11C 109.5
C10 C12 H12A 109.5
C10 C12 H12B 109.5
H12A C12 H12B 109.5
C10 C12 H12C 109.5
H12A C12 H12C 109.5
H12B C12 H12C 109.5
C15 C13 C14 111.2(3)
C15 C13 P1 116.4(2)
C14 C13 P1 110.7(2)
C15 C13 H13 105.9
C14 C13 H13 105.9
P1 C13 H13 105.9
C13 C14 H14A 109.5
C13 C14 H14B 109.5
H14A C14 H14B 109.5
C13 C14 H14C 109.5
H14A C14 H14C 109.5
H14B C14 H14C 109.5
C13 C15 H15A 109.5
C13 C15 H15B 109.5
H15A C15 H15B 109.5
C13 C15 H15C 109.5
H15A C15 H15C 109.5
H15B C15 H15C 109.5
O1 C16 Rh1 139.7(2)
O1 C16 Rh2 137.4(2)
Rh1 C16 Rh2 82.91(11)
O2 C17 Rh1 130.0(2)
O2 C17 Rh2 145.9(2)
Rh1 C17 Rh2 83.60(11)
C19 C18 P3 115.0(2)
C19 C18 H18A 108.5
P3 C18 H18A 108.5
C19 C18 H18B 108.5
P3 C18 H18B 108.5
H18A C18 H18B 107.5
C20 C19 C18 114.7(2)
C20 C19 H19A 108.6
C18 C19 H19A 108.6
C20 C19 H19B 108.6
C18 C19 H19B 108.6
H19A C19 H19B 107.6
C19 C20 P4 115.2(2)
C19 C20 H20A 108.5
P4 C20 H20A 108.5
C19 C20 H20B 108.5
P4 C20 H20B 108.5
H20A C20 H20B 107.5
C22 C21 C23 110.7(3)
C22 C21 P4 109.5(2)
C23 C21 P4 111.44(19)
C22 C21 H21 108.4
C23 C21 H21 108.4
P4 C21 H21 108.4
C21 C22 H22A 109.5
C21 C22 H22B 109.5
H22A C22 H22B 109.5
C21 C22 H22C 109.5
H22A C22 H22C 109.5
H22B C22 H22C 109.5
C21 C23 H23A 109.5
C21 C23 H23B 109.5
H23A C23 H23B 109.5
C21 C23 H23C 109.5
H23A C23 H23C 109.5
H23B C23 H23C 109.5
C26 C24 C25 110.7(3)
C26 C24 P4 110.4(2)
C25 C24 P4 115.4(2)
C26 C24 H24 106.6
C25 C24 H24 106.6
P4 C24 H24 106.6
C24 C25 H25A 109.5
C24 C25 H25B 109.5
H25A C25 H25B 109.5
C24 C25 H25C 109.5
H25A C25 H25C 109.5
H25B C25 H25C 109.5
C24 C26 H26A 109.5
C24 C26 H26B 109.5
H26A C26 H26B 109.5
C24 C26 H26C 109.5
H26A C26 H26C 109.5
H26B C26 H26C 109.5
C28 C27 C29 110.4(3)
C28 C27 P3 110.8(2)
C29 C27 P3 114.6(2)
C28 C27 H27 106.9
C29 C27 H27 106.9
P3 C27 H27 106.9
C27 C28 H28A 109.5
C27 C28 H28B 109.5
H28A C28 H28B 109.5
C27 C28 H28C 109.5
H28A C28 H28C 109.5
H28B C28 H28C 109.5
C27 C29 H29A 109.5
C27 C29 H29B 109.5
H29A C29 H29B 109.5
C27 C29 H29C 109.5
H29A C29 H29C 109.5
H29B C29 H29C 109.5
C32 C30 C31 112.7(3)
C32 C30 P3 110.6(2)
C31 C30 P3 109.9(2)
C32 C30 H30 107.8
C31 C30 H30 107.8
P3 C30 H30 107.8
C30 C31 H31A 109.5
C30 C31 H31B 109.5
H31A C31 H31B 109.5
C30 C31 H31C 109.5
H31A C31 H31C 109.5
H31B C31 H31C 109.5
C30 C32 H32A 109.5
C30 C32 H32B 109.5
H32A C32 H32B 109.5
C30 C32 H32C 109.5
H32A C32 H32C 109.5
H32B C32 H32C 109.5

loop_
_geom_bond_atom_site_label_1
_geom_bond_atom_site_label_2
_geom_bond_distance
Rh1 C16 1.975(3)
Rh1 C17 1.989(3)
Rh1 P4 2.2804(7)
Rh1 P3 2.3070(7)
Rh1 Rh2 2.6537(3)
Rh2 C17 1.992(3)
Rh2 C16 2.033(3)
Rh2 P2 2.2689(7)
Rh2 P1 2.2822(8)
P1 C1 1.845(3)
P1 C10 1.851(3)
P1 C13 1.852(3)
P2 C3 1.841(3)
P2 C4 1.854(3)
P2 C7 1.855(3)
P3 C18 1.849(3)
P3 C27 1.855(3)
P3 C30 1.859(3)
P4 C20 1.844(3)
P4 C24 1.852(3)
P4 C21 1.857(3)
O1 C16 1.174(4)
O2 C17 1.186(4)
C1 C2 1.512(5)
C1 H1A 0.9900
C1 H1B 0.9900
C2 C3 1.493(5)
C2 H2A 0.9900
C2 H2B 0.9900
C3 H3A 0.9900
C3 H3B 0.9900
C4 C5 1.530(4)
C4 C6 1.534(4)
C4 H4A 1.0000
C5 H5A 0.9800
C5 H5B 0.9800
C5 H5C 0.9800
C6 H6A 0.9800
C6 H6B 0.9800
C6 H6C 0.9800
C7 C9 1.523(5)
C7 C8 1.527(4)
C7 H7 1.0000
C8 H8A 0.9800
C8 H8B 0.9800
C8 H8C 0.9800
C9 H9A 0.9800
C9 H9B 0.9800
C9 H9C 0.9800
C10 C12 1.524(4)
C10 C11 1.530(4)
C10 H10 1.0000
C11 H11A 0.9800
C11 H11B 0.9800
C11 H11C 0.9800
C12 H12A 0.9800
C12 H12B 0.9800
C12 H12C 0.9800
C13 C15 1.523(4)
C13 C14 1.532(4)
C13 H13 1.0000
C14 H14A 0.9800
C14 H14B 0.9800
C14 H14C 0.9800
C15 H15A 0.9800
C15 H15B 0.9800
C15 H15C 0.9800
C18 C19 1.529(4)
C18 H18A 0.9900
C18 H18B 0.9900
C19 C20 1.526(4)
C19 H19A 0.9900
C19 H19B 0.9900
C20 H20A 0.9900
C20 H20B 0.9900
C21 C22 1.525(4)
C21 C23 1.530(4)
C21 H21 1.0000
C22 H22A 0.9800
C22 H22B 0.9800
C22 H22C 0.9800
C23 H23A 0.9800
C23 H23B 0.9800
C23 H23C 0.9800
C24 C26 1.523(4)
C24 C25 1.531(4)
C24 H24 1.0000
C25 H25A 0.9800
C25 H25B 0.9800
C25 H25C 0.9800
C26 H26A 0.9800
C26 H26B 0.9800
C26 H26C 0.9800
C27 C28 1.528(4)
C27 C29 1.530(4)
C27 H27 1.0000
C28 H28A 0.9800
C28 H28B 0.9800
C28 H28C 0.9800
C29 H29A 0.9800
C29 H29B 0.9800
C29 H29C 0.9800
C30 C32 1.528(4)
C30 C31 1.535(4)
C30 H30 1.0000
C31 H31A 0.9800
C31 H31B 0.9800
C31 H31C 0.9800
C32 H32A 0.9800
C32 H32B 0.9800
C32 H32C 0.9800
